data_4076672
loop_
_publ_author_name
'Deng, Mingli'
'Leong, Weng Kee'

_publ_section_title
;
 Reactions of the Triosmium&#x2212;Antimony Cluster
 Os3(\m-SbPh2)(\m-H)(\m3,\h2-C6H4)(CO)9with Alkynes:&#x00A0; C&#x2212;C
 Bond Coupling to a Cluster-Bound Phenylene and Catalytic Alkyne
 Cyclotrimerization
;
_journal_issue 6
_journal_name_full Organometallics
_journal_page_first 1221
_journal_paper_doi 10.1021/om010911x
_journal_volume 21
_journal_year 2002
_chemical_formula_sum 'C44 H30 O14 Os5 Sb2'
_chemical_formula_weight 1977.18
_chemical_name_systematic
; 
 ? 
;
_space_group_IT_number 15
_symmetry_cell_setting monoclinic
_symmetry_space_group_name_Hall '-C 2yc'
_symmetry_space_group_name_H-M 'C 1 2/c 1'
_atom_sites_solution_hydrogens geom
_atom_sites_solution_primary direct
_atom_sites_solution_secondary difmap
_audit_creation_method SHELXL-97
_cell_angle_alpha 90.00
_cell_angle_beta 95.7910(10)
_cell_angle_gamma 90.00
_cell_formula_units_Z 8
_cell_length_a 33.7108(12)
_cell_length_b 13.9251(5)
_cell_length_c 21.0185(7)
_cell_measurement_reflns_used 8016
_cell_measurement_temperature 193(2)
_cell_measurement_theta_max 27.99
_cell_measurement_theta_min 2.34
_cell_volume 9816.3(6)
_computing_cell_refinement 'Bruker SMART'
_computing_data_collection 'Bruker SMART'
_computing_data_reduction 'Bruker SHELXTL'
_computing_molecular_graphics 'Bruker SHELXTL'
_computing_publication_material 'Bruker SHELXTL'
_computing_structure_refinement 'SHELXL-97 (Sheldrick, 1997)'
_computing_structure_solution 'SHELXS-97 (Sheldrick, 1990)'
_diffrn_ambient_temperature 193(2)
_diffrn_measured_fraction_theta_full 0.967
_diffrn_measured_fraction_theta_max 0.967
_diffrn_measurement_device_type 'CCD area detector'
_diffrn_measurement_method 'phi and omega scans'
_diffrn_radiation_monochromator graphite
_diffrn_radiation_source 'fine-focus sealed tube'
_diffrn_radiation_type MoK\a
_diffrn_radiation_wavelength 0.71073
_diffrn_reflns_av_R_equivalents 0.0442
_diffrn_reflns_av_sigmaI/netI 0.0807
_diffrn_reflns_limit_h_max 47
_diffrn_reflns_limit_h_min -47
_diffrn_reflns_limit_k_max 19
_diffrn_reflns_limit_k_min 0
_diffrn_reflns_limit_l_max 29
_diffrn_reflns_limit_l_min 0
_diffrn_reflns_number 86839
_diffrn_reflns_theta_full 31.03
_diffrn_reflns_theta_max 31.03
_diffrn_reflns_theta_min 2.19
_exptl_absorpt_coefficient_mu 14.035
_exptl_absorpt_correction_T_max 0.381768
_exptl_absorpt_correction_T_min 0.247246
_exptl_absorpt_correction_type SADABS
_exptl_crystal_colour Red
_exptl_crystal_density_diffrn 2.676
_exptl_crystal_density_method 'not measured'
_exptl_crystal_description Block
_exptl_crystal_F_000 7104
_exptl_crystal_size_max 0.20
_exptl_crystal_size_mid 0.10
_exptl_crystal_size_min 0.08
_refine_diff_density_max 2.749
_refine_diff_density_min -1.285
_refine_diff_density_rms 0.224
_refine_ls_extinction_method none
_refine_ls_goodness_of_fit_ref 0.790
_refine_ls_hydrogen_treatment mixed
_refine_ls_matrix_type full
_refine_ls_number_parameters 590
_refine_ls_number_reflns 15176
_refine_ls_number_restraints 0
_refine_ls_restrained_S_all 0.790
_refine_ls_R_factor_all 0.0658
_refine_ls_R_factor_gt 0.0367
_refine_ls_shift/su_max 0.150
_refine_ls_shift/su_mean 0.002
_refine_ls_structure_factor_coef Fsqd
_refine_ls_weighting_details 'calc w=1/[\s^2^(Fo^2^)+(0.0265P)^2^+0.0000P] where P=(Fo^2^+2Fc^2^)/3'
_refine_ls_weighting_scheme calc
_refine_ls_wR_factor_gt 0.0634
_refine_ls_wR_factor_ref 0.0685
_reflns_number_gt 9714
_reflns_number_total 15176
_reflns_threshold_expression >2sigma(I)
_cod_data_source_file om010911x.cif
_cod_data_source_block ml9
_cod_depositor_comments
;
The following automatic conversions were performed:

'_symmetry_cell_setting' value 'Monoclinic' changed to 'monoclinic'
according to /home/saulius/struct/CIF-dictionaries/cif_core.dic
dictionary named 'cif_core.dic' version 2.4.1 from 2010-06-29.

Automatic conversion script
Id: cif_fix_values 1715 2011-07-08 13:25:40Z adriana 
;
_cod_original_sg_symbol_H-M C2/c
_cod_database_code 4076672

loop_
_symmetry_equiv_pos_as_xyz
'x, y, z'
'-x, y, -z+1/2'
'x+1/2, y+1/2, z'
'-x+1/2, y+1/2, -z+1/2'
'-x, -y, -z'
'x, -y, z-1/2'
'-x+1/2, -y+1/2, -z'
'x+1/2, -y+1/2, z-1/2'

loop_
_atom_site_label
_atom_site_type_symbol
_atom_site_fract_x
_atom_site_fract_y
_atom_site_fract_z
_atom_site_U_iso_or_equiv
_atom_site_adp_type
_atom_site_occupancy
_atom_site_symmetry_multiplicity
_atom_site_calc_flag
_atom_site_refinement_flags
Os1 Os 0.060957(8) 0.865946(19) 0.436674(13) 0.03025(7) Uani 1 1 d .
Os2 Os 0.141953(8) 0.886495(18) 0.501420(12) 0.02541(6) Uani 1 1 d .
Os3 Os 0.159033(8) 0.692296(19) 0.456947(12) 0.02766(6) Uani 1 1 d .
H23 H 0.157(2) 0.785(5) 0.441(3) 0.06(2) Uiso 1 1 d .
Os4 Os 0.150734(9) 1.045464(19) 0.295442(12) 0.02875(7) Uani 1 1 d .
Os5 Os 0.108091(9) 1.171545(19) 0.372340(13) 0.03164(7) Uani 1 1 d .
Sb6 Sb 0.120022(14) 0.98884(3) 0.40164(2) 0.02778(10) Uani 1 1 d .
Sb7 Sb 0.090440(14) 0.70907(3) 0.38400(2) 0.02986(11) Uani 1 1 d .
O11 O -0.00886(17) 0.7441(4) 0.4730(3) 0.0594(16) Uani 1 1 d .
O12 O 0.04032(17) 1.0459(4) 0.5109(3) 0.0599(17) Uani 1 1 d .
O13 O 0.0125(2) 0.9274(5) 0.3137(3) 0.085(2) Uani 1 1 d .
O21 O 0.12495(18) 1.0424(4) 0.5948(2) 0.0552(16) Uani 1 1 d .
O22 O 0.22889(16) 0.9318(4) 0.5370(2) 0.0481(14) Uani 1 1 d .
O31 O 0.15073(19) 0.4766(4) 0.4772(3) 0.0633(17) Uani 1 1 d .
O32 O 0.23048(16) 0.7065(4) 0.5586(2) 0.0473(14) Uani 1 1 d .
O33 O 0.21013(17) 0.6740(4) 0.3441(2) 0.0511(15) Uani 1 1 d .
O41 O 0.07158(17) 1.0184(4) 0.2137(3) 0.0545(15) Uani 1 1 d .
O42 O 0.1861(2) 0.8487(4) 0.2748(3) 0.0701(19) Uani 1 1 d .
O43 O 0.18788(18) 1.1134(4) 0.1766(2) 0.0529(15) Uani 1 1 d .
O51 O 0.01814(19) 1.1361(5) 0.3612(4) 0.090(2) Uani 1 1 d .
O52 O 0.1149(3) 1.2573(5) 0.5050(3) 0.098(3) Uani 1 1 d .
O53 O 0.08918(19) 1.3587(4) 0.2991(3) 0.0666(18) Uani 1 1 d .
C1 C 0.1690(2) 1.1765(4) 0.3577(3) 0.0269(14) Uani 1 1 d .
C2 C 0.1978(2) 1.1048(4) 0.3765(3) 0.0266(14) Uani 1 1 d .
H2A H 0.1915 1.0773 0.4183 0.032 Uiso 1 1 calc R
C3 C 0.2440(2) 1.1033(5) 0.3749(3) 0.0397(18) Uani 1 1 d .
C4 C 0.2570(2) 1.0011(5) 0.3752(4) 0.048(2) Uani 1 1 d .
H4A H 0.2860 0.9982 0.3738 0.071 Uiso 1 1 calc R
H4B H 0.2437 0.9680 0.3378 0.071 Uiso 1 1 calc R
H4C H 0.2500 0.9697 0.4143 0.071 Uiso 1 1 calc R
C5 C 0.2598(2) 1.1557(6) 0.3191(3) 0.048(2) Uani 1 1 d .
H5A H 0.2889 1.1509 0.3227 0.071 Uiso 1 1 calc R
H5B H 0.2519 1.2234 0.3198 0.071 Uiso 1 1 calc R
H5C H 0.2486 1.1264 0.2788 0.071 Uiso 1 1 calc R
C6 C 0.2625(2) 1.1498(6) 0.4383(4) 0.055(2) Uani 1 1 d .
H6A H 0.2916 1.1512 0.4388 0.082 Uiso 1 1 calc R
H6B H 0.2551 1.1121 0.4746 0.082 Uiso 1 1 calc R
H6C H 0.2524 1.2155 0.4413 0.082 Uiso 1 1 calc R
C11 C 0.0176(2) 0.7880(5) 0.4603(4) 0.0403(18) Uani 1 1 d .
C12 C 0.0473(2) 0.9786(6) 0.4837(4) 0.0426(19) Uani 1 1 d .
C13 C 0.0315(2) 0.9048(6) 0.3590(4) 0.046(2) Uani 1 1 d .
C21 C 0.1307(2) 0.9833(5) 0.5588(3) 0.0367(17) Uani 1 1 d .
C22 C 0.1958(2) 0.9150(5) 0.5222(3) 0.0318(16) Uani 1 1 d .
C31 C 0.1542(2) 0.5576(6) 0.4681(3) 0.0400(18) Uani 1 1 d .
C32 C 0.2045(2) 0.7005(5) 0.5198(3) 0.0366(17) Uani 1 1 d .
C33 C 0.1909(2) 0.6785(5) 0.3854(3) 0.0352(17) Uani 1 1 d .
C41 C 0.1016(3) 1.0287(5) 0.2448(3) 0.0409(19) Uani 1 1 d .
C42 C 0.1732(3) 0.9230(6) 0.2841(3) 0.044(2) Uani 1 1 d .
C43 C 0.1745(2) 1.0944(5) 0.2231(3) 0.0363(17) Uani 1 1 d .
C51 C 0.0519(3) 1.1490(6) 0.3649(4) 0.057(2) Uani 1 1 d .
C52 C 0.1115(3) 1.2235(6) 0.4543(4) 0.059(2) Uani 1 1 d .
C53 C 0.0977(2) 1.2889(6) 0.3252(4) 0.046(2) Uani 1 1 d .
C101 C 0.0918(2) 0.7986(4) 0.5275(3) 0.0274(15) Uani 1 1 d .
C102 C 0.1229(2) 0.7276(4) 0.5321(3) 0.0300(16) Uani 1 1 d .
C103 C 0.1290(2) 0.6779(5) 0.5914(3) 0.0363(17) Uani 1 1 d .
H10B H 0.1505 0.6335 0.5970 0.044 Uiso 1 1 calc R
C104 C 0.1066(2) 0.6893(5) 0.6401(3) 0.0374(17) Uani 1 1 d .
H10C H 0.1109 0.6495 0.6768 0.045 Uiso 1 1 calc R
C105 C 0.0769(2) 0.7599(5) 0.6368(3) 0.0392(18) Uani 1 1 d .
H10A H 0.0616 0.7692 0.6718 0.047 Uiso 1 1 calc R
C106 C 0.0700(2) 0.8155(5) 0.5829(3) 0.0372(17) Uani 1 1 d .
H10D H 0.0507 0.8655 0.5817 0.045 Uiso 1 1 calc R
C111 C 0.1837(2) 1.2705(5) 0.3338(3) 0.0297(15) Uani 1 1 d .
C112 C 0.1794(2) 1.3034(5) 0.2715(3) 0.0396(18) Uani 1 1 d .
H11A H 0.1663 1.2635 0.2393 0.047 Uiso 1 1 calc R
C113 C 0.1930(3) 1.3910(6) 0.2543(4) 0.055(2) Uani 1 1 d .
H11C H 0.1900 1.4102 0.2107 0.066 Uiso 1 1 calc R
C114 C 0.2109(3) 1.4503(6) 0.2992(4) 0.055(2) Uani 1 1 d .
H11D H 0.2210 1.5104 0.2870 0.067 Uiso 1 1 calc R
C115 C 0.2144(3) 1.4237(6) 0.3626(4) 0.055(2) Uani 1 1 d .
H11E H 0.2262 1.4663 0.3945 0.066 Uiso 1 1 calc R
C116 C 0.2008(2) 1.3354(5) 0.3795(3) 0.044(2) Uani 1 1 d .
H11B H 0.2031 1.3177 0.4234 0.053 Uiso 1 1 calc R
C711 C 0.0518(2) 0.5892(5) 0.3913(3) 0.0363(17) Uani 1 1 d .
C712 C 0.0246(3) 0.5645(7) 0.3417(4) 0.068(3) Uani 1 1 d .
H71B H 0.0221 0.6020 0.3038 0.081 Uiso 1 1 calc R
C713 C -0.0001(3) 0.4829(7) 0.3466(5) 0.085(4) Uani 1 1 d .
H71C H -0.0195 0.4666 0.3123 0.102 Uiso 1 1 calc R
C714 C 0.0038(3) 0.4297(7) 0.3985(6) 0.085(4) Uani 1 1 d .
H71D H -0.0117 0.3731 0.4005 0.103 Uiso 1 1 calc R
C715 C 0.0302(3) 0.4550(7) 0.4501(5) 0.083(3) Uani 1 1 d .
H71E H 0.0320 0.4180 0.4883 0.099 Uiso 1 1 calc R
C716 C 0.0539(3) 0.5342(6) 0.4459(4) 0.060(3) Uani 1 1 d .
H71A H 0.0722 0.5514 0.4814 0.072 Uiso 1 1 calc R
C721 C 0.0949(2) 0.7011(5) 0.2836(3) 0.0413(19) Uani 1 1 d .
C722 C 0.0819(3) 0.7732(6) 0.2411(4) 0.063(3) Uani 1 1 d .
H72B H 0.0705 0.8303 0.2561 0.075 Uiso 1 1 calc R
C723 C 0.0856(4) 0.7611(8) 0.1761(4) 0.091(4) Uani 1 1 d .
H72D H 0.0773 0.8106 0.1466 0.109 Uiso 1 1 calc R
C724 C 0.1013(4) 0.6764(9) 0.1548(4) 0.097(4) Uani 1 1 d .
H72E H 0.1026 0.6670 0.1103 0.116 Uiso 1 1 calc R
C725 C 0.1146(4) 0.6078(7) 0.1962(4) 0.087(4) Uani 1 1 d .
H72C H 0.1261 0.5509 0.1812 0.104 Uiso 1 1 calc R
C726 C 0.1115(3) 0.6203(6) 0.2609(4) 0.059(2) Uani 1 1 d .
H72A H 0.1211 0.5715 0.2900 0.071 Uiso 1 1 calc R

loop_
_atom_site_aniso_label
_atom_site_aniso_U_11
_atom_site_aniso_U_22
_atom_site_aniso_U_33
_atom_site_aniso_U_23
_atom_site_aniso_U_13
_atom_site_aniso_U_12
Os1 0.02236(15) 0.02777(14) 0.04014(15) 0.00609(12) 0.00077(12) 0.00006(11)
Os2 0.02478(14) 0.02496(13) 0.02651(13) 0.00162(11) 0.00265(10) -0.00171(10)
Os3 0.02638(15) 0.02488(14) 0.03162(14) 0.00221(11) 0.00248(11) 0.00184(11)
Os4 0.03498(17) 0.02567(14) 0.02549(13) 0.00045(11) 0.00246(11) -0.00010(11)
Os5 0.03269(17) 0.02643(14) 0.03701(15) 0.00520(12) 0.00948(12) 0.00469(11)
Sb6 0.0266(3) 0.0257(2) 0.0312(2) 0.00473(19) 0.00364(19) 0.00085(18)
Sb7 0.0317(3) 0.0277(2) 0.0292(2) 0.00266(19) -0.00208(19) -0.00407(19)
O11 0.036(4) 0.047(3) 0.098(5) 0.013(3) 0.014(3) -0.010(3)
O12 0.042(4) 0.040(3) 0.101(5) -0.015(3) 0.022(3) 0.006(3)
O13 0.068(5) 0.105(6) 0.076(5) 0.032(4) -0.027(4) 0.003(4)
O21 0.071(5) 0.045(3) 0.052(3) -0.019(3) 0.018(3) 0.003(3)
O22 0.030(3) 0.056(3) 0.055(3) -0.009(3) -0.008(3) -0.003(3)
O31 0.075(5) 0.026(3) 0.091(5) 0.011(3) 0.018(4) 0.005(3)
O32 0.035(3) 0.048(3) 0.057(3) 0.008(3) -0.007(3) -0.003(3)
O33 0.058(4) 0.048(3) 0.051(3) 0.002(3) 0.025(3) 0.006(3)
O41 0.043(4) 0.062(4) 0.055(3) 0.015(3) -0.013(3) -0.010(3)
O42 0.093(6) 0.036(3) 0.083(5) -0.005(3) 0.022(4) 0.011(3)
O43 0.070(4) 0.062(4) 0.028(3) -0.005(3) 0.014(3) -0.016(3)
O51 0.030(4) 0.080(5) 0.161(7) 0.032(5) 0.019(4) 0.012(3)
O52 0.163(9) 0.079(5) 0.060(4) -0.014(4) 0.040(5) 0.015(5)
O53 0.076(5) 0.049(4) 0.080(4) 0.031(3) 0.031(4) 0.029(3)
C1 0.030(4) 0.023(3) 0.028(3) -0.006(3) 0.004(3) -0.002(3)
C2 0.033(4) 0.032(4) 0.015(3) 0.002(3) 0.006(3) -0.002(3)
C3 0.041(5) 0.047(5) 0.031(4) 0.003(3) 0.005(3) 0.011(4)
C4 0.041(5) 0.051(5) 0.052(5) 0.008(4) 0.009(4) 0.012(4)
C5 0.033(5) 0.066(6) 0.046(4) 0.002(4) 0.010(4) -0.002(4)
C6 0.033(5) 0.076(6) 0.053(5) -0.008(5) -0.004(4) 0.000(4)
C11 0.030(5) 0.035(4) 0.053(5) 0.003(4) -0.009(4) 0.004(3)
C12 0.026(4) 0.040(5) 0.063(5) 0.003(4) 0.008(4) 0.003(3)
C13 0.035(5) 0.052(5) 0.049(5) 0.009(4) -0.009(4) 0.001(4)
C21 0.042(5) 0.033(4) 0.037(4) 0.004(3) 0.012(3) -0.007(3)
C22 0.039(5) 0.033(4) 0.023(3) -0.006(3) 0.000(3) 0.004(3)
C31 0.033(5) 0.047(5) 0.040(4) -0.003(4) 0.004(3) 0.000(3)
C32 0.043(5) 0.027(4) 0.040(4) 0.006(3) 0.008(4) -0.002(3)
C33 0.034(4) 0.029(4) 0.041(4) 0.000(3) -0.002(3) 0.002(3)
C41 0.057(6) 0.027(4) 0.040(4) 0.004(3) 0.009(4) -0.007(4)
C42 0.055(6) 0.038(5) 0.039(4) -0.001(4) 0.006(4) -0.001(4)
C43 0.038(5) 0.033(4) 0.037(4) -0.005(3) 0.000(3) 0.000(3)
C51 0.040(6) 0.042(5) 0.088(7) 0.016(5) 0.008(5) 0.013(4)
C52 0.071(7) 0.045(5) 0.066(6) 0.012(5) 0.027(5) 0.009(4)
C53 0.051(6) 0.041(5) 0.049(5) 0.000(4) 0.016(4) 0.008(4)
C101 0.034(4) 0.026(3) 0.022(3) 0.001(3) 0.005(3) -0.006(3)
C102 0.033(4) 0.025(3) 0.030(3) 0.003(3) -0.008(3) -0.009(3)
C103 0.032(4) 0.037(4) 0.038(4) 0.007(3) -0.003(3) 0.002(3)
C104 0.046(5) 0.035(4) 0.030(4) 0.004(3) 0.003(3) -0.006(3)
C105 0.047(5) 0.043(4) 0.031(4) -0.007(3) 0.018(3) -0.017(4)
C106 0.037(5) 0.035(4) 0.041(4) 0.001(3) 0.012(3) -0.002(3)
C111 0.030(4) 0.027(4) 0.032(4) -0.001(3) 0.004(3) -0.001(3)
C112 0.050(5) 0.038(4) 0.032(4) 0.004(3) 0.007(3) -0.002(4)
C113 0.076(7) 0.045(5) 0.046(5) 0.012(4) 0.014(4) -0.015(5)
C114 0.064(6) 0.041(5) 0.065(6) 0.002(5) 0.024(5) -0.020(4)
C115 0.062(6) 0.044(5) 0.057(5) -0.011(4) 0.000(5) -0.019(4)
C116 0.055(6) 0.043(5) 0.034(4) 0.000(4) -0.002(4) 0.000(4)
C711 0.035(4) 0.036(4) 0.037(4) 0.005(3) 0.003(3) -0.006(3)
C712 0.078(8) 0.071(7) 0.051(5) 0.005(5) -0.007(5) -0.039(5)
C713 0.092(9) 0.081(8) 0.081(7) -0.010(6) -0.002(6) -0.051(7)
C714 0.097(10) 0.052(6) 0.108(9) 0.003(6) 0.015(7) -0.046(6)
C715 0.081(9) 0.066(7) 0.102(8) 0.035(6) 0.013(7) -0.026(6)
C716 0.053(6) 0.059(6) 0.065(6) 0.026(5) -0.002(5) -0.015(5)
C721 0.054(5) 0.038(4) 0.032(4) 0.005(3) 0.005(4) -0.012(4)
C722 0.098(8) 0.051(6) 0.036(5) 0.015(4) -0.007(5) -0.013(5)
C723 0.149(12) 0.076(8) 0.041(6) 0.027(5) -0.020(6) -0.029(8)
C724 0.171(14) 0.081(8) 0.037(5) 0.008(6) 0.003(7) -0.038(8)
C725 0.149(12) 0.070(7) 0.046(6) -0.007(5) 0.030(6) -0.007(7)
C726 0.078(7) 0.058(6) 0.039(5) 0.006(4) -0.001(4) -0.002(5)

loop_
_atom_type_symbol
_atom_type_description
_atom_type_scat_dispersion_real
_atom_type_scat_dispersion_imag
_atom_type_scat_source
C C 0.0033 0.0016 'International Tables Vol C Tables 4.2.6.8 and 6.1.1.4'
H H 0.0000 0.0000 'International Tables Vol C Tables 4.2.6.8 and 6.1.1.4'
O O 0.0106 0.0060 'International Tables Vol C Tables 4.2.6.8 and 6.1.1.4'
Sb Sb -0.5866 1.5461 'International Tables Vol C Tables 4.2.6.8 and 6.1.1.4'
Os Os -1.2165 7.6030 'International Tables Vol C Tables 4.2.6.8 and 6.1.1.4'

loop_
_geom_angle_atom_site_label_1
_geom_angle_atom_site_label_2
_geom_angle_atom_site_label_3
_geom_angle
C13 Os1 C11 92.2(3)
C13 Os1 C12 94.4(3)
C11 Os1 C12 95.7(3)
C13 Os1 C101 171.8(3)
C11 Os1 C101 81.2(3)
C12 Os1 C101 91.0(3)
C13 Os1 Sb7 93.5(2)
C11 Os1 Sb7 88.3(2)
C12 Os1 Sb7 171.0(2)
C101 Os1 Sb7 81.60(16)
C13 Os1 Sb6 85.6(2)
C11 Os1 Sb6 176.2(2)
C12 Os1 Sb6 81.4(2)
C101 Os1 Sb6 101.29(16)
Sb7 Os1 Sb6 94.979(16)
C13 Os1 Os2 138.6(2)
C11 Os1 Os2 129.0(2)
C12 Os1 Os2 86.7(2)
C101 Os1 Os2 47.80(16)
Sb7 Os1 Os2 84.541(13)
Sb6 Os1 Os2 53.564(11)
C22 Os2 C21 87.2(3)
C22 Os2 C101 144.4(3)
C21 Os2 C101 91.7(3)
C22 Os2 C102 114.3(3)
C21 Os2 C102 114.3(3)
C101 Os2 C102 36.0(2)
C22 Os2 Sb6 105.4(2)
C21 Os2 Sb6 93.8(2)
C101 Os2 Sb6 110.20(16)
C102 Os2 Sb6 131.47(14)
C22 Os2 Os3 93.1(2)
C21 Os2 Os3 157.9(2)
C101 Os2 Os3 75.36(17)
C102 Os2 Os3 46.04(17)
Sb6 Os2 Os3 107.399(14)
C22 Os2 Os1 164.9(2)
C21 Os2 Os1 97.4(2)
C101 Os2 Os1 50.22(16)
C102 Os2 Os1 76.96(15)
Sb6 Os2 Os1 60.069(13)
Os3 Os2 Os1 88.039(10)
C31 Os3 C32 92.6(3)
C31 Os3 C33 93.4(3)
C32 Os3 C33 94.2(3)
C31 Os3 C102 94.2(3)
C32 Os3 C102 87.3(3)
C33 Os3 C102 172.2(3)
C31 Os3 Sb7 94.5(2)
C32 Os3 Sb7 168.4(2)
C33 Os3 Sb7 94.6(2)
C102 Os3 Sb7 83.05(17)
C31 Os3 Os2 148.0(2)
C32 Os3 Os2 84.0(2)
C33 Os3 Os2 118.6(2)
C102 Os3 Os2 53.90(16)
Sb7 Os3 Os2 85.147(13)
C42 Os4 C41 99.0(3)
C42 Os4 C43 90.9(3)
C41 Os4 C43 90.5(3)
C42 Os4 C1 134.6(3)
C41 Os4 C1 126.1(3)
C43 Os4 C1 93.4(3)
C42 Os4 C2 99.1(3)
C41 Os4 C2 159.6(3)
C43 Os4 C2 98.3(3)
C1 Os4 C2 35.5(2)
C42 Os4 Sb6 91.9(2)
C41 Os4 Sb6 92.4(2)
C43 Os4 Sb6 175.5(2)
C1 Os4 Sb6 82.12(16)
C2 Os4 Sb6 77.81(15)
C42 Os4 Os5 148.5(2)
C41 Os4 Os5 86.1(2)
C43 Os4 Os5 120.2(2)
C1 Os4 Os5 46.59(17)
C2 Os4 Os5 73.58(16)
Sb6 Os4 Os5 56.746(12)
C52 Os5 C51 96.2(4)
C52 Os5 C53 97.9(3)
C51 Os5 C53 88.2(3)
C52 Os5 C1 98.8(3)
C51 Os5 C1 165.0(3)
C53 Os5 C1 91.5(3)
C52 Os5 Sb6 99.5(3)
C51 Os5 Sb6 89.3(2)
C53 Os5 Sb6 162.6(2)
C1 Os5 Sb6 86.45(17)
C52 Os5 Os4 140.5(3)
C51 Os5 Os4 113.7(3)
C53 Os5 Os4 107.8(2)
C1 Os5 Os4 52.19(16)
Sb6 Os5 Os4 57.876(12)
Os2 Sb6 Os5 138.27(2)
Os2 Sb6 Os4 137.57(2)
Os5 Sb6 Os4 65.378(13)
Os2 Sb6 Os1 66.367(13)
Os5 Sb6 Os1 123.974(19)
Os4 Sb6 Os1 138.666(19)
C711 Sb7 C721 97.8(3)
C711 Sb7 Os3 113.10(19)
C721 Sb7 Os3 115.0(2)
C711 Sb7 Os1 110.7(2)
C721 Sb7 Os1 121.1(2)
Os3 Sb7 Os1 99.831(16)
C2 C1 C111 117.9(6)
C2 C1 Os5 125.7(5)
C111 C1 Os5 115.8(4)
C2 C1 Os4 74.7(3)
C111 C1 Os4 125.5(4)
Os5 C1 Os4 81.2(2)
C1 C2 C3 131.1(6)
C1 C2 Os4 69.8(3)
C3 C2 Os4 125.4(4)
C4 C3 C5 109.6(6)
C4 C3 C6 107.5(6)
C5 C3 C6 108.7(7)
C4 C3 C2 107.9(6)
C5 C3 C2 115.9(6)
C6 C3 C2 106.9(6)
O11 C11 Os1 177.5(7)
O12 C12 Os1 178.0(7)
O13 C13 Os1 177.2(8)
O21 C21 Os2 177.9(7)
O22 C22 Os2 177.9(6)
O31 C31 Os3 177.3(7)
O32 C32 Os3 177.5(7)
O33 C33 Os3 177.3(7)
O41 C41 Os4 179.8(9)
O42 C42 Os4 177.4(7)
O43 C43 Os4 172.1(6)
O51 C51 Os5 179.1(10)
O52 C52 Os5 177.6(9)
O53 C53 Os5 175.5(7)
C102 C101 C106 118.7(6)
C102 C101 Os2 80.0(4)
C106 C101 Os2 124.9(4)
C102 C101 Os1 127.4(4)
C106 C101 Os1 112.1(5)
Os2 C101 Os1 82.0(2)
C103 C102 C101 115.7(6)
C103 C102 Os3 119.4(5)
C101 C102 Os3 124.9(4)
C103 C102 Os2 131.5(4)
C101 C102 Os2 64.0(3)
Os3 C102 Os2 80.1(2)
C104 C103 C102 124.6(7)
C103 C104 C105 120.0(7)
C106 C105 C104 120.0(7)
C105 C106 C101 120.6(7)
C112 C111 C116 115.6(6)
C112 C111 C1 126.9(6)
C116 C111 C1 117.4(6)
C113 C112 C111 122.8(7)
C114 C113 C112 120.0(7)
C113 C114 C115 120.1(7)
C116 C115 C114 119.4(7)
C115 C116 C111 121.8(7)
C712 C711 C716 118.1(7)
C712 C711 Sb7 120.8(6)
C716 C711 Sb7 121.1(6)
C711 C712 C713 120.1(9)
C714 C713 C712 120.0(9)
C713 C714 C715 120.9(9)
C716 C715 C714 119.3(9)
C715 C716 C711 121.5(9)
C726 C721 C722 119.1(7)
C726 C721 Sb7 117.5(6)
C722 C721 Sb7 123.4(6)
C721 C722 C723 119.4(9)
C724 C723 C722 119.6(9)
C725 C724 C723 120.8(9)
C724 C725 C726 119.6(10)
C721 C726 C725 121.5(8)

loop_
_geom_bond_atom_site_label_1
_geom_bond_atom_site_label_2
_geom_bond_distance
Os1 C13 1.902(7)
Os1 C11 1.925(8)
Os1 C12 1.934(8)
Os1 C101 2.281(6)
Os1 Sb7 2.6846(5)
Os1 Sb6 2.7805(5)
Os1 Os2 2.9393(4)
Os2 C22 1.865(8)
Os2 C21 1.873(7)
Os2 C101 2.199(6)
Os2 C102 2.409(6)
Os2 Sb6 2.5812(5)
Os2 Os3 2.9371(4)
Os3 C31 1.900(8)
Os3 C32 1.922(8)
Os3 C33 1.945(8)
Os3 C102 2.146(7)
Os3 Sb7 2.6527(5)
Os4 C42 1.891(8)
Os4 C41 1.892(8)
Os4 C43 1.914(8)
Os4 C1 2.293(6)
Os4 C2 2.357(6)
Os4 Sb6 2.6726(5)
Os4 Os5 2.8688(4)
Os5 C52 1.860(10)
Os5 C51 1.910(9)
Os5 C53 1.925(8)
Os5 C1 2.109(7)
Os5 Sb6 2.6390(5)
Sb7 C711 2.132(7)
Sb7 C721 2.133(7)
O11 C11 1.136(9)
O12 C12 1.135(8)
O13 C13 1.136(8)
O21 C21 1.147(8)
O22 C22 1.152(8)
O31 C31 1.151(8)
O32 C32 1.139(8)
O33 C33 1.134(8)
O41 C41 1.156(9)
O42 C42 1.147(8)
O43 C43 1.147(8)
O51 C51 1.148(10)
O52 C52 1.160(9)
O53 C53 1.138(8)
C1 C2 1.421(9)
C1 C111 1.502(9)
C2 C3 1.561(10)
C3 C4 1.490(10)
C3 C5 1.522(10)
C3 C6 1.554(10)
C101 C102 1.437(9)
C101 C106 1.459(9)
C102 C103 1.423(8)
C103 C104 1.340(9)
C104 C105 1.399(10)
C105 C106 1.373(9)
C111 C112 1.380(9)
C111 C116 1.401(9)
C112 C113 1.365(10)
C113 C114 1.348(11)
C114 C115 1.377(11)
C115 C116 1.372(10)
C711 C712 1.363(10)
C711 C716 1.375(10)
C712 C713 1.418(12)
C713 C714 1.315(12)
C714 C715 1.378(13)
C715 C716 1.369(11)
C721 C726 1.364(11)
C721 C722 1.386(10)
C722 C723 1.395(12)
C723 C724 1.385(15)
C724 C725 1.338(13)
C725 C726 1.385(11)
